data_4303404
loop_
_publ_author_name
'M. Angeles Alvarez'
'M. Esther Garc\'ia'
'Daniel Garc\'ia-Viv\'o'
'M. Eugenia Mart\'inez'
'Miguel A. Ruiz'

_publ_section_title
;
Reactions of the Unsaturated Complex [Mo2(\h5-C5H5)2(\m-PEt2)2(CO)2] with
[Au(PR3)]+ Cations: Kinetic Preference of the Mo-P Bonds as the Site of
Attack of the Gold(I) Electrophile
;
_journal_name_full 'Inorganic Chemistry'
_journal_page_first 9767
_journal_page_last 9778
_journal_paper_doi 10.1021/ic901340w
_journal_volume 48
_journal_year 2009
_chemical_compound_source 'synthesis as described'
_chemical_formula_moiety 'C48 H56 Au Mo2 O4 P2, F6 P'
_chemical_formula_sum 'C48 H56 Au F6 Mo2 O4 P3'
_chemical_formula_weight 1292.69
_chemical_name_systematic
;
 ?
;
_space_group_IT_number 2
_symmetry_cell_setting triclinic
_symmetry_Int_Tables_number 2
_symmetry_space_group_name_Hall '-P 1'
_symmetry_space_group_name_H-M 'P -1'
_atom_sites_solution_hydrogens geom
_atom_sites_solution_primary direct
_atom_sites_solution_secondary difmap
_audit_conform_dict_location ftp://ftp.iucr.org/pub/cif_core.dic
_audit_conform_dict_name cif_core.dic
_audit_conform_dict_version 2.3
_audit_creation_method 'WinGX routine CIF_UPDATE'
_cell_angle_alpha 74.271(3)
_cell_angle_beta 83.993(3)
_cell_angle_gamma 70.763(4)
_cell_formula_units_Z 2
_cell_length_a 12.874(3)
_cell_length_b 14.631(3)
_cell_length_c 14.810(3)
_cell_measurement_reflns_used 1475
_cell_measurement_temperature 100.0(1)
_cell_measurement_theta_max 29.08
_cell_measurement_theta_min 2.597
_cell_measurement_wavelength 0.71073
_cell_volume 2534.9(9)
_computing_cell_refinement 'Bruker Smart'
_computing_data_collection 'Bruker Smart'
_computing_data_reduction 'Bruker Smart'
_computing_molecular_graphics 'Ortep-3 for Windows (Farrugia, 1997)'
_computing_publication_material 'WinGX publication routines (Farrugia, 1999)'
_computing_structure_refinement 'SHELXL-97 (Sheldrick, 1997)'
_computing_structure_solution 'DIRDIF (1999)'
_diffrn_ambient_temperature 100.0(1)
_diffrn_measured_fraction_theta_full 0.989
_diffrn_measured_fraction_theta_max 0.989
_diffrn_measurement_device_type 'Smart-CCD-1000 BRUKER'
_diffrn_measurement_method 'omega scans'
_diffrn_radiation_monochromator graphite
_diffrn_radiation_probe x-ray
_diffrn_radiation_source 'fine-focus sealed tube'
_diffrn_radiation_type MoK\a
_diffrn_radiation_wavelength 0.71073
_diffrn_reflns_av_R_equivalents 0.0344
_diffrn_reflns_av_unetI/netI 0.0316
_diffrn_reflns_limit_h_max 16
_diffrn_reflns_limit_h_min -16
_diffrn_reflns_limit_k_max 18
_diffrn_reflns_limit_k_min -17
_diffrn_reflns_limit_l_max 19
_diffrn_reflns_limit_l_min 0
_diffrn_reflns_number 45229
_diffrn_reflns_theta_full 27.48
_diffrn_reflns_theta_max 27.48
_diffrn_reflns_theta_min 2.09
_exptl_absorpt_coefficient_mu 3.531
_exptl_absorpt_correction_T_max 0.610
_exptl_absorpt_correction_T_min 0.368
_exptl_absorpt_correction_type multi-scan
_exptl_absorpt_process_details 'BRUKER Sadabs'
_exptl_crystal_colour 'dark brown reddish'
_exptl_crystal_density_diffrn 1.694
_exptl_crystal_density_method 'not measured'
_exptl_crystal_description prism
_exptl_crystal_F_000 1276
_exptl_crystal_size_max 0.41
_exptl_crystal_size_mid 0.2
_exptl_crystal_size_min 0.14
_refine_diff_density_max 1.8
_refine_diff_density_min -0.878
_refine_diff_density_rms 0.107
_refine_ls_extinction_method none
_refine_ls_goodness_of_fit_ref 1.06
_refine_ls_hydrogen_treatment riding
_refine_ls_matrix_type full
_refine_ls_number_parameters 581
_refine_ls_number_reflns 11492
_refine_ls_number_restraints 0
_refine_ls_restrained_S_all 1.06
_refine_ls_R_factor_all 0.0335
_refine_ls_R_factor_gt 0.0261
_refine_ls_shift/su_max 0.004
_refine_ls_shift/su_mean 0
_refine_ls_structure_factor_coef Fsqd
_refine_ls_weighting_details 'calc w=1/[\s^2^(Fo^2^)+(0.0299P)^2^+2.8450P] where P=(Fo^2^+2Fc^2^)/3'
_refine_ls_weighting_scheme calc
_refine_ls_wR_factor_gt 0.0607
_refine_ls_wR_factor_ref 0.0634
_reflns_number_gt 10038
_reflns_number_total 11492
_reflns_threshold_expression >2sigma(I)
_cod_data_source_file ic901340w_si_002_3.cif
_cod_data_source_block compound4
_cod_database_code 4303404

loop_
_symmetry_equiv_pos_as_xyz
'x, y, z'
'-x, -y, -z'

loop_
_atom_site_label
_atom_site_type_symbol
_atom_site_fract_x
_atom_site_fract_y
_atom_site_fract_z
_atom_site_U_iso_or_equiv
_atom_site_adp_type
_atom_site_occupancy
_atom_site_symmetry_multiplicity
_atom_site_calc_flag
_atom_site_refinement_flags
_atom_site_disorder_assembly
_atom_site_disorder_group
Mo1 Mo 0.25765(2) 0.432379(19) 0.384425(18) 0.01429(6) Uani 1 1 d . . .
Mo2 Mo 0.34117(2) 0.392283(19) 0.198544(18) 0.01324(6) Uani 1 1 d . . .
Au1 Au 0.228606(10) 0.275164(8) 0.319357(8) 0.01326(4) Uani 1 1 d . . .
P1 P 0.31650(7) 0.24696(6) 0.17587(5) 0.01443(16) Uani 1 1 d . . .
P2 P 0.13238(7) 0.17081(6) 0.40913(6) 0.01414(16) Uani 1 1 d . . .
C1 C 0.3432(3) 0.2934(2) 0.4559(2) 0.0180(7) Uani 1 1 d . . .
C2 C 0.1184(3) 0.4119(2) 0.4409(3) 0.0244(8) Uani 1 1 d . . .
C3 C 0.4603(3) 0.3234(2) 0.2898(2) 0.0191(7) Uani 1 1 d . . .
C4 C 0.1938(3) 0.4612(2) 0.2544(2) 0.0158(6) Uani 1 1 d . . .
C5 C 0.0074(3) 0.5711(3) 0.2563(3) 0.0292(8) Uani 1 1 d . . .
H5A H -0.0217 0.5219 0.2975 0.044 Uiso 1 1 calc R . .
H5B H -0.0471 0.6157 0.2114 0.044 Uiso 1 1 calc R . .
H5C H 0.0268 0.6085 0.2923 0.044 Uiso 1 1 calc R . .
O1 O 0.3948(2) 0.21940(18) 0.50251(17) 0.0247(5) Uani 1 1 d . . .
O2 O 0.0348(2) 0.40752(19) 0.4744(2) 0.0370(7) Uani 1 1 d . . .
O3 O 0.5413(2) 0.29131(19) 0.33089(17) 0.0251(5) Uani 1 1 d . . .
O4 O 0.10457(19) 0.52146(17) 0.20747(16) 0.0221(5) Uani 1 1 d . . .
C10 C 0.2629(3) 0.5956(3) 0.3441(3) 0.0249(8) Uani 1 1 d . . .
H10 H 0.241 0.6373 0.2851 0.03 Uiso 1 1 calc R . .
C11 C 0.1944(3) 0.5841(2) 0.4227(3) 0.0230(7) Uani 1 1 d . . .
H11 H 0.1193 0.6175 0.425 0.028 Uiso 1 1 calc R . .
C12 C 0.2573(4) 0.5140(3) 0.4977(3) 0.0303(9) Uani 1 1 d . . .
H12 H 0.2319 0.4915 0.5581 0.036 Uiso 1 1 calc R . .
C13 C 0.3669(3) 0.4842(3) 0.4637(3) 0.0394(11) Uani 1 1 d . . .
H13 H 0.427 0.4389 0.4986 0.047 Uiso 1 1 calc R . .
C14 C 0.3701(3) 0.5341(3) 0.3686(3) 0.0343(10) Uani 1 1 d . . .
H14 H 0.4319 0.5276 0.3292 0.041 Uiso 1 1 calc R . .
C20 C 0.2892(3) 0.5161(3) 0.0562(3) 0.0392(11) Uani 1 1 d . . .
H20 H 0.2165 0.5434 0.0369 0.047 Uiso 1 1 calc R . .
C21 C 0.3403(5) 0.5504(3) 0.1137(3) 0.0504(15) Uani 1 1 d . . .
H21 H 0.3067 0.6044 0.1397 0.06 Uiso 1 1 calc R . .
C22 C 0.4492(4) 0.4902(3) 0.1251(3) 0.0403(11) Uani 1 1 d . . .
H22 H 0.5018 0.4974 0.1589 0.048 Uiso 1 1 calc R . .
C23 C 0.4654(3) 0.4176(3) 0.0771(2) 0.0306(9) Uani 1 1 d . . .
H23 H 0.5307 0.3664 0.0741 0.037 Uiso 1 1 calc R . .
C24 C 0.3675(3) 0.4339(3) 0.0338(2) 0.0291(9) Uani 1 1 d . . .
H24 H 0.3567 0.3962 -0.0036 0.035 Uiso 1 1 calc R . .
C30 C 0.2212(3) 0.2605(2) 0.0840(2) 0.0174(6) Uani 1 1 d . . .
H30 H 0.256 0.2803 0.023 0.021 Uiso 1 1 calc R . .
C31 C 0.1951(3) 0.1653(3) 0.0866(3) 0.0265(8) Uani 1 1 d . . .
H31A H 0.1607 0.1434 0.1465 0.032 Uiso 1 1 calc R . .
H31B H 0.2629 0.1126 0.0805 0.032 Uiso 1 1 calc R . .
C32 C 0.1177(3) 0.1839(3) 0.0068(3) 0.0291(8) Uani 1 1 d . . .
H32A H 0.1548 0.2 -0.053 0.035 Uiso 1 1 calc R . .
H32B H 0.0999 0.1234 0.0111 0.035 Uiso 1 1 calc R . .
C33 C 0.0119(3) 0.2693(3) 0.0113(3) 0.0286(8) Uani 1 1 d . . .
H33A H -0.033 0.2823 -0.0422 0.034 Uiso 1 1 calc R . .
H33B H -0.0295 0.2501 0.0678 0.034 Uiso 1 1 calc R . .
C34 C 0.0370(3) 0.3633(3) 0.0113(3) 0.0329(9) Uani 1 1 d . . .
H34A H -0.0312 0.415 0.0186 0.04 Uiso 1 1 calc R . .
H34B H 0.0704 0.3868 -0.0485 0.04 Uiso 1 1 calc R . .
C35 C 0.1146(3) 0.3449(3) 0.0903(3) 0.0270(8) Uani 1 1 d . . .
H35A H 0.1316 0.4057 0.0864 0.032 Uiso 1 1 calc R . .
H35B H 0.0785 0.3277 0.1504 0.032 Uiso 1 1 calc R . .
C40 C 0.4275(3) 0.1284(2) 0.1769(2) 0.0185(7) Uani 1 1 d . . .
H40 H 0.3922 0.077 0.1826 0.022 Uiso 1 1 calc R . .
C41 C 0.5043(3) 0.0931(3) 0.2598(2) 0.0246(8) Uani 1 1 d . . .
H41A H 0.4617 0.0868 0.318 0.03 Uiso 1 1 calc R . .
H41B H 0.5406 0.1424 0.2569 0.03 Uiso 1 1 calc R . .
C42 C 0.5905(3) -0.0074(3) 0.2589(3) 0.0357(9) Uani 1 1 d . . .
H42A H 0.6407 -0.0266 0.3102 0.043 Uiso 1 1 calc R . .
H42B H 0.5544 -0.058 0.2685 0.043 Uiso 1 1 calc R . .
C43 C 0.6555(3) -0.0031(3) 0.1666(3) 0.0393(10) Uani 1 1 d . . .
H43A H 0.6989 0.0414 0.1606 0.047 Uiso 1 1 calc R . .
H43B H 0.7057 -0.0692 0.1666 0.047 Uiso 1 1 calc R . .
C44 C 0.5793(3) 0.0340(3) 0.0833(3) 0.0359(10) Uani 1 1 d . . .
H44A H 0.5425 -0.0147 0.0853 0.043 Uiso 1 1 calc R . .
H44B H 0.6225 0.0404 0.0255 0.043 Uiso 1 1 calc R . .
C45 C 0.4931(3) 0.1351(3) 0.0835(3) 0.0269(8) Uani 1 1 d . . .
H45A H 0.4433 0.1547 0.0319 0.032 Uiso 1 1 calc R . .
H45B H 0.5291 0.1856 0.075 0.032 Uiso 1 1 calc R . .
C50 C 0.2080(3) 0.0393(2) 0.4273(2) 0.0163(6) Uani 1 1 d . . .
C51 C 0.2686(3) 0.0050(2) 0.3524(2) 0.0220(7) Uani 1 1 d . . .
H51 H 0.2713 0.0506 0.2953 0.026 Uiso 1 1 calc R . .
C52 C 0.3244(3) -0.0953(2) 0.3618(2) 0.0221(7) Uani 1 1 d . . .
H52 H 0.3635 -0.1167 0.3109 0.027 Uiso 1 1 calc R . .
C53 C 0.3228(3) -0.1650(2) 0.4473(2) 0.0193(7) Uani 1 1 d . . .
C54 C 0.2640(3) -0.1302(2) 0.5220(2) 0.0205(7) Uani 1 1 d . . .
H54 H 0.2627 -0.1754 0.5796 0.025 Uiso 1 1 calc R . .
C55 C 0.2075(3) -0.0299(2) 0.5124(2) 0.0184(7) Uani 1 1 d . . .
H55 H 0.1688 -0.0086 0.5635 0.022 Uiso 1 1 calc R . .
C56 C 0.3800(3) -0.2745(2) 0.4573(3) 0.0241(7) Uani 1 1 d . . .
H56A H 0.4108 -0.3046 0.5187 0.036 Uiso 1 1 calc R . .
H56B H 0.4377 -0.2833 0.4108 0.036 Uiso 1 1 calc R . .
H56C H 0.328 -0.3058 0.4489 0.036 Uiso 1 1 calc R . .
C60 C 0.0122(3) 0.1928(2) 0.3419(2) 0.0171(6) Uani 1 1 d . . .
C61 C -0.0077(3) 0.1183(3) 0.3123(2) 0.0207(7) Uani 1 1 d . . .
H61 H 0.0385 0.0527 0.3305 0.025 Uiso 1 1 calc R . .
C62 C -0.0972(3) 0.1418(3) 0.2550(2) 0.0246(8) Uani 1 1 d . . .
H62 H -0.1097 0.0913 0.2351 0.029 Uiso 1 1 calc R . .
C63 C -0.1675(3) 0.2388(3) 0.2273(2) 0.0250(8) Uani 1 1 d . . .
C64 C -0.1486(3) 0.3128(3) 0.2592(3) 0.0275(8) Uani 1 1 d . . .
H64 H -0.1962 0.378 0.2428 0.033 Uiso 1 1 calc R . .
C65 C -0.0593(3) 0.2904(3) 0.3153(2) 0.0237(7) Uani 1 1 d . . .
H65 H -0.047 0.3409 0.3354 0.028 Uiso 1 1 calc R . .
C66 C -0.2609(3) 0.2646(4) 0.1619(3) 0.0376(10) Uani 1 1 d . . .
H66A H -0.2337 0.2378 0.1085 0.056 Uiso 1 1 calc R . .
H66B H -0.2921 0.336 0.1414 0.056 Uiso 1 1 calc R . .
H66C H -0.3163 0.2365 0.1941 0.056 Uiso 1 1 calc R . .
C70 C 0.0774(3) 0.1786(2) 0.5257(2) 0.0159(6) Uani 1 1 d . . .
C71 C -0.0244(3) 0.1656(2) 0.5543(2) 0.0181(7) Uani 1 1 d . . .
H71 H -0.0689 0.1614 0.511 0.022 Uiso 1 1 calc R . .
C72 C -0.0600(3) 0.1590(2) 0.6470(2) 0.0199(7) Uani 1 1 d . . .
H72 H -0.1277 0.1493 0.6653 0.024 Uiso 1 1 calc R . .
C73 C 0.0043(3) 0.1668(3) 0.7128(2) 0.0224(7) Uani 1 1 d . . .
C74 C -0.0352(4) 0.1580(3) 0.8133(3) 0.0361(9) Uani 1 1 d . . .
H74A H 0.018 0.1043 0.8537 0.054 Uiso 1 1 calc R . .
H74B H -0.1043 0.1448 0.8207 0.054 Uiso 1 1 calc R . .
H74C H -0.0445 0.2195 0.8296 0.054 Uiso 1 1 calc R . .
C75 C 0.1046(3) 0.1814(3) 0.6834(2) 0.0236(7) Uani 1 1 d . . .
H75 H 0.1483 0.1873 0.7264 0.028 Uiso 1 1 calc R . .
C76 C 0.1411(3) 0.1872(2) 0.5916(2) 0.0199(7) Uani 1 1 d . . .
H76 H 0.2088 0.197 0.5736 0.024 Uiso 1 1 calc R . .
P3 P 0.34821(10) 0.34389(10) 0.77935(8) 0.0422(3) Uani 1 1 d . . .
F1 F 0.3850(4) 0.4330(4) 0.7183(4) 0.140(2) Uani 1 1 d . . .
F2 F 0.4336(4) 0.2733(5) 0.7284(4) 0.148(2) Uani 1 1 d . . .
F3 F 0.2582(4) 0.3648(6) 0.7111(3) 0.173(3) Uani 1 1 d . . .
F4 F 0.2617(3) 0.4127(3) 0.8394(3) 0.1010(13) Uani 1 1 d . . .
F5 F 0.3123(5) 0.2555(3) 0.8421(3) 0.133(2) Uani 1 1 d . . .
F6 F 0.4365(4) 0.3285(3) 0.8521(3) 0.1163(17) Uani 1 1 d . . .

loop_
_atom_site_aniso_label
_atom_site_aniso_U_11
_atom_site_aniso_U_22
_atom_site_aniso_U_33
_atom_site_aniso_U_23
_atom_site_aniso_U_13
_atom_site_aniso_U_12
Mo1 0.01592(14) 0.01299(13) 0.01555(13) -0.00529(10) 0.00162(10) -0.00582(11)
Mo2 0.01361(13) 0.01401(13) 0.01201(12) -0.00181(9) 0.00038(10) -0.00558(10)
Au1 0.01468(6) 0.01288(6) 0.01312(6) -0.00336(4) 0.00095(4) -0.00581(4)
P1 0.0147(4) 0.0151(4) 0.0131(4) -0.0040(3) -0.0005(3) -0.0037(3)
P2 0.0155(4) 0.0118(4) 0.0155(4) -0.0034(3) 0.0007(3) -0.0052(3)
C1 0.0199(17) 0.0222(17) 0.0177(16) -0.0086(13) 0.0032(13) -0.0123(14)
C2 0.031(2) 0.0149(16) 0.0305(19) -0.0128(14) 0.0073(15) -0.0083(15)
C3 0.0202(18) 0.0198(16) 0.0190(16) -0.0067(12) 0.0048(13) -0.0087(14)
C4 0.0149(16) 0.0119(15) 0.0212(16) -0.0034(12) 0.0010(12) -0.0061(12)
C5 0.0184(18) 0.028(2) 0.035(2) -0.0104(16) -0.0003(15) 0.0027(15)
O1 0.0276(14) 0.0223(13) 0.0226(12) -0.0001(10) -0.0043(10) -0.0091(11)
O2 0.0309(16) 0.0244(14) 0.0595(19) -0.0200(13) 0.0261(14) -0.0140(12)
O3 0.0172(13) 0.0347(14) 0.0228(13) -0.0105(10) -0.0039(10) -0.0037(11)
O4 0.0169(12) 0.0203(12) 0.0261(13) -0.0068(10) -0.0031(10) -0.0004(10)
C10 0.038(2) 0.0193(17) 0.0247(18) -0.0069(13) 0.0018(15) -0.0185(16)
C11 0.0253(19) 0.0155(16) 0.0335(19) -0.0135(14) 0.0042(15) -0.0089(14)
C12 0.057(3) 0.0209(18) 0.0204(18) -0.0088(14) -0.0004(17) -0.0191(18)
C13 0.034(2) 0.0194(19) 0.071(3) -0.0232(19) -0.030(2) 0.0008(17)
C14 0.025(2) 0.034(2) 0.063(3) -0.035(2) 0.0166(18) -0.0211(18)
C20 0.025(2) 0.046(2) 0.0229(19) 0.0200(17) 0.0007(16) -0.0035(18)
C21 0.106(4) 0.0161(19) 0.022(2) -0.0019(15) 0.026(2) -0.021(2)
C22 0.061(3) 0.053(3) 0.022(2) 0.0045(18) -0.0049(19) -0.048(3)
C23 0.0194(19) 0.038(2) 0.0231(18) 0.0071(15) 0.0073(14) -0.0090(16)
C24 0.044(2) 0.039(2) 0.0115(16) -0.0014(14) 0.0053(15) -0.0280(19)
C30 0.0176(16) 0.0211(16) 0.0149(15) -0.0053(12) -0.0016(12) -0.0068(13)
C31 0.027(2) 0.0277(19) 0.0275(19) -0.0065(15) -0.0104(15) -0.0101(16)
C32 0.030(2) 0.034(2) 0.029(2) -0.0131(16) -0.0082(16) -0.0122(17)
C33 0.0210(19) 0.044(2) 0.0245(18) -0.0114(16) -0.0051(14) -0.0118(17)
C34 0.028(2) 0.034(2) 0.034(2) -0.0124(16) -0.0195(17) 0.0024(17)
C35 0.0237(19) 0.0286(19) 0.0288(19) -0.0149(15) -0.0110(15) 0.0010(15)
C40 0.0169(17) 0.0191(16) 0.0203(16) -0.0070(12) -0.0017(13) -0.0045(13)
C41 0.0223(19) 0.0232(18) 0.0253(18) -0.0088(14) -0.0064(14) 0.0010(14)
C42 0.032(2) 0.031(2) 0.039(2) -0.0121(17) -0.0142(18) 0.0028(17)
C43 0.023(2) 0.037(2) 0.055(3) -0.024(2) -0.0050(18) 0.0067(17)
C44 0.029(2) 0.038(2) 0.036(2) -0.0188(18) 0.0080(17) 0.0005(18)
C45 0.0219(19) 0.0290(19) 0.0253(18) -0.0085(14) 0.0037(14) -0.0018(15)
C50 0.0140(16) 0.0161(15) 0.0200(16) -0.0050(12) 0.0001(12) -0.0061(12)
C51 0.0278(19) 0.0181(17) 0.0188(16) -0.0022(13) 0.0039(14) -0.0088(14)
C52 0.0240(18) 0.0201(17) 0.0226(17) -0.0073(13) 0.0053(14) -0.0076(14)
C53 0.0166(17) 0.0162(16) 0.0275(18) -0.0064(13) -0.0066(13) -0.0058(13)
C54 0.0229(18) 0.0179(16) 0.0179(16) 0.0000(12) -0.0015(13) -0.0063(14)
C55 0.0187(17) 0.0192(16) 0.0175(16) -0.0047(12) 0.0017(12) -0.0067(13)
C56 0.0260(19) 0.0185(17) 0.0277(18) -0.0081(14) -0.0066(15) -0.0032(14)
C60 0.0153(16) 0.0174(16) 0.0178(15) -0.0012(12) 0.0014(12) -0.0072(13)
C61 0.0223(18) 0.0218(17) 0.0188(16) -0.0046(13) 0.0030(13) -0.0093(14)
C62 0.0234(19) 0.034(2) 0.0224(17) -0.0071(14) -0.0001(14) -0.0173(16)
C63 0.0164(17) 0.038(2) 0.0171(16) 0.0006(14) 0.0017(13) -0.0102(15)
C64 0.0176(18) 0.0266(19) 0.0301(19) 0.0031(15) -0.0016(14) -0.0041(15)
C65 0.0234(19) 0.0174(17) 0.0284(19) -0.0037(13) -0.0021(14) -0.0050(14)
C66 0.022(2) 0.060(3) 0.029(2) -0.0026(18) -0.0046(16) -0.0154(19)
C70 0.0181(16) 0.0121(15) 0.0175(15) -0.0042(11) 0.0011(12) -0.0049(12)
C71 0.0187(17) 0.0164(16) 0.0221(16) -0.0070(12) -0.0018(13) -0.0070(13)
C72 0.0182(17) 0.0164(16) 0.0253(17) -0.0070(13) 0.0053(13) -0.0059(13)
C73 0.0263(19) 0.0206(17) 0.0189(17) -0.0051(13) 0.0021(14) -0.0059(14)
C74 0.037(2) 0.050(3) 0.0232(19) -0.0111(17) 0.0065(16) -0.016(2)
C75 0.0246(19) 0.0283(19) 0.0189(17) -0.0057(13) -0.0028(14) -0.0090(15)
C76 0.0190(17) 0.0208(17) 0.0212(17) -0.0061(13) 0.0000(13) -0.0077(14)
P3 0.0441(7) 0.0573(8) 0.0253(5) -0.0033(5) 0.0023(5) -0.0228(6)
F1 0.107(3) 0.150(4) 0.150(4) 0.048(3) -0.005(3) -0.092(3)
F2 0.118(4) 0.230(6) 0.168(5) -0.162(5) 0.090(4) -0.086(4)
F3 0.086(3) 0.362(9) 0.071(3) 0.017(4) -0.032(2) -0.118(5)
F4 0.084(3) 0.072(2) 0.139(4) -0.042(2) 0.011(3) -0.006(2)
F5 0.217(6) 0.080(3) 0.117(4) -0.038(3) 0.092(4) -0.084(3)
F6 0.123(4) 0.122(3) 0.094(3) -0.046(3) -0.062(3) 0.007(3)

loop_
_atom_type_symbol
_atom_type_description
_atom_type_scat_dispersion_real
_atom_type_scat_dispersion_imag
_atom_type_scat_source
C C 0.0033 0.0016 'International Tables Vol C Tables 4.2.6.8 and 6.1.1.4'
H H 0 0 'International Tables Vol C Tables 4.2.6.8 and 6.1.1.4'
Au Au -2.0133 8.8022 'International Tables Vol C Tables 4.2.6.8 and 6.1.1.4'
F F 0.0171 0.0103 'International Tables Vol C Tables 4.2.6.8 and 6.1.1.4'
Mo Mo -1.6832 0.6857 'International Tables Vol C Tables 4.2.6.8 and 6.1.1.4'
O O 0.0106 0.006 'International Tables Vol C Tables 4.2.6.8 and 6.1.1.4'
P P 0.1023 0.0942 'International Tables Vol C Tables 4.2.6.8 and 6.1.1.4'

loop_
_geom_angle_atom_site_label_1
_geom_angle_atom_site_label_2
_geom_angle_atom_site_label_3
_geom_angle
_geom_angle_site_symmetry_1
_geom_angle_site_symmetry_3
_geom_angle_publ_flag
C2 Mo1 C1 90.55(14) . . ?
C2 Mo1 C4 88.44(14) . . ?
C1 Mo1 C4 122.50(13) . . ?
C2 Mo1 C11 86.01(13) . . ?
C1 Mo1 C11 132.86(13) . . ?
C4 Mo1 C11 104.41(13) . . ?
C2 Mo1 C12 87.89(14) . . ?
C1 Mo1 C12 97.53(13) . . ?
C4 Mo1 C12 139.82(13) . . ?
C11 Mo1 C12 35.42(13) . . ?
C2 Mo1 C10 116.48(13) . . ?
C1 Mo1 C10 140.97(13) . . ?
C4 Mo1 C10 87.77(12) . . ?
C11 Mo1 C10 35.02(12) . . ?
C12 Mo1 C10 58.76(12) . . ?
C2 Mo1 C13 120.94(16) . . ?
C1 Mo1 C13 84.58(13) . . ?
C4 Mo1 C13 141.38(15) . . ?
C11 Mo1 C13 58.24(13) . . ?
C12 Mo1 C13 35.47(15) . . ?
C10 Mo1 C13 57.86(14) . . ?
C2 Mo1 C14 143.45(13) . . ?
C1 Mo1 C14 107.42(14) . . ?
C4 Mo1 C14 106.69(14) . . ?
C11 Mo1 C14 58.30(13) . . ?
C12 Mo1 C14 58.93(14) . . ?
C10 Mo1 C14 34.81(14) . . ?
C13 Mo1 C14 34.83(16) . . ?
C2 Mo1 Au1 73.01(10) . . ?
C1 Mo1 Au1 65.68(9) . . ?
C4 Mo1 Au1 59.21(8) . . ?
C11 Mo1 Au1 152.98(9) . . ?
C12 Mo1 Au1 153.79(9) . . ?
C10 Mo1 Au1 146.18(9) . . ?
C13 Mo1 Au1 148.02(9) . . ?
C14 Mo1 Au1 143.31(9) . . ?
C2 Mo1 Mo2 121.81(10) . . ?
C1 Mo1 Mo2 93.03(9) . . ?
C4 Mo1 Mo2 42.99(9) . . ?
C11 Mo1 Mo2 128.06(9) . . ?
C12 Mo1 Mo2 148.41(10) . . ?
C10 Mo1 Mo2 95.18(9) . . ?
C13 Mo1 Mo2 117.22(13) . . ?
C14 Mo1 Mo2 89.51(10) . . ?
Au1 Mo1 Mo2 56.456(9) . . ?
C3 Mo2 C4 114.44(13) . . ?
C3 Mo2 C22 85.89(15) . . ?
C4 Mo2 C22 117.43(16) . . ?
C3 Mo2 C21 114.53(18) . . ?
C4 Mo2 C21 86.51(15) . . ?
C22 Mo2 C21 34.98(18) . . ?
C3 Mo2 C23 91.63(13) . . ?
C4 Mo2 C23 142.82(13) . . ?
C22 Mo2 C23 34.79(15) . . ?
C21 Mo2 C23 57.75(15) . . ?
C3 Mo2 P1 96.81(10) . . ?
C4 Mo2 P1 103.49(9) . . ?
C22 Mo2 P1 133.62(12) . . ?
C21 Mo2 P1 139.76(12) . . ?
C23 Mo2 P1 98.87(11) . . ?
C3 Mo2 C24 124.69(14) . . ?
C4 Mo2 C24 118.90(13) . . ?
C22 Mo2 C24 57.69(14) . . ?
C21 Mo2 C24 57.36(14) . . ?
C23 Mo2 C24 34.65(13) . . ?
P1 Mo2 C24 84.50(10) . . ?
C3 Mo2 C20 143.80(14) . . ?
C4 Mo2 C20 87.77(13) . . ?
C22 Mo2 C20 58.06(15) . . ?
C21 Mo2 C20 34.95(17) . . ?
C23 Mo2 C20 57.50(13) . . ?
P1 Mo2 C20 105.64(13) . . ?
C24 Mo2 C20 34.06(14) . . ?
C3 Mo2 Au1 84.70(9) . . ?
C4 Mo2 Au1 61.27(8) . . ?
C22 Mo2 Au1 168.52(10) . . ?
C21 Mo2 Au1 147.55(13) . . ?
C23 Mo2 Au1 152.06(11) . . ?
P1 Mo2 Au1 54.38(2) . . ?
C24 Mo2 Au1 133.63(9) . . ?
C20 Mo2 Au1 131.48(11) . . ?
C3 Mo2 Mo1 71.29(9) . . ?
C4 Mo2 Mo1 43.36(9) . . ?
C22 Mo2 Mo1 111.01(11) . . ?
C21 Mo2 Mo1 100.43(10) . . ?
C23 Mo2 Mo1 144.43(11) . . ?
P1 Mo2 Mo1 113.65(2) . . ?
C24 Mo2 Mo1 155.63(10) . . ?
C20 Mo2 Mo1 121.87(11) . . ?
Au1 Mo2 Mo1 59.541(12) . . ?
P2 Au1 P1 120.82(3) . . ?
P2 Au1 C4 137.14(7) . . ?
P1 Au1 C4 89.86(7) . . ?
P2 Au1 Mo2 174.59(2) . . ?
P1 Au1 Mo2 54.08(2) . . ?
C4 Au1 Mo2 45.01(7) . . ?
P2 Au1 Mo1 121.25(2) . . ?
P1 Au1 Mo1 117.79(2) . . ?
C4 Au1 Mo1 44.24(7) . . ?
Mo2 Au1 Mo1 64.003(15) . . ?
C40 P1 C30 105.02(15) . . ?
C40 P1 Mo2 125.10(11) . . ?
C30 P1 Mo2 118.90(11) . . ?
C40 P1 Au1 119.27(11) . . ?
C30 P1 Au1 114.30(11) . . ?
Mo2 P1 Au1 71.55(2) . . ?
C50 P2 C70 102.24(14) . . ?
C50 P2 C60 106.11(15) . . ?
C70 P2 C60 104.13(15) . . ?
C50 P2 Au1 113.52(11) . . ?
C70 P2 Au1 123.15(11) . . ?
C60 P2 Au1 106.30(10) . . ?
O1 C1 Mo1 172.8(3) . . ?
O2 C2 Mo1 174.6(3) . . ?
O3 C3 Mo2 167.5(3) . . ?
O4 C4 Mo2 126.5(2) . . ?
O4 C4 Mo1 137.6(2) . . ?
Mo2 C4 Mo1 93.65(13) . . ?
O4 C4 Au1 123.1(2) . . ?
Mo2 C4 Au1 73.71(9) . . ?
Mo1 C4 Au1 76.54(10) . . ?
O4 C5 H5A 109.5 . . ?
O4 C5 H5B 109.5 . . ?
H5A C5 H5B 109.5 . . ?
O4 C5 H5C 109.5 . . ?
H5A C5 H5C 109.5 . . ?
H5B C5 H5C 109.5 . . ?
C4 O4 C5 120.5(3) . . ?
C11 C10 C14 108.8(3) . . ?
C11 C10 Mo1 71.80(19) . . ?
C14 C10 Mo1 73.7(2) . . ?
C11 C10 H10 125.6 . . ?
C14 C10 H10 125.6 . . ?
Mo1 C10 H10 120.6 . . ?
C10 C11 C12 108.7(3) . . ?
C10 C11 Mo1 73.18(19) . . ?
C12 C11 Mo1 72.4(2) . . ?
C10 C11 H11 125.6 . . ?
C12 C11 H11 125.6 . . ?
Mo1 C11 H11 120.5 . . ?
C11 C12 C13 106.6(3) . . ?
C11 C12 Mo1 72.2(2) . . ?
C13 C12 Mo1 73.4(2) . . ?
C11 C12 H12 126.7 . . ?
C13 C12 H12 126.7 . . ?
Mo1 C12 H12 119.7 . . ?
C14 C13 C12 108.8(3) . . ?
C14 C13 Mo1 73.1(2) . . ?
C12 C13 Mo1 71.1(2) . . ?
C14 C13 H13 125.6 . . ?
C12 C13 H13 125.6 . . ?
Mo1 C13 H13 121.8 . . ?
C10 C14 C13 107.1(3) . . ?
C10 C14 Mo1 71.4(2) . . ?
C13 C14 Mo1 72.0(2) . . ?
C10 C14 H14 126.4 . . ?
C13 C14 H14 126.4 . . ?
Mo1 C14 H14 121.8 . . ?
C24 C20 C21 107.1(4) . . ?
C24 C20 Mo2 73.0(2) . . ?
C21 C20 Mo2 70.4(2) . . ?
C24 C20 H20 126.5 . . ?
C21 C20 H20 126.5 . . ?
Mo2 C20 H20 121.9 . . ?
C22 C21 C20 108.6(4) . . ?
C22 C21 Mo2 72.4(2) . . ?
C20 C21 Mo2 74.7(2) . . ?
C22 C21 H21 125.7 . . ?
C20 C21 H21 125.7 . . ?
Mo2 C21 H21 119.1 . . ?
C23 C22 C21 107.5(4) . . ?
C23 C22 Mo2 72.9(2) . . ?
C21 C22 Mo2 72.7(2) . . ?
C23 C22 H22 126.2 . . ?
C21 C22 H22 126.2 . . ?
Mo2 C22 H22 120 . . ?
C22 C23 C24 108.6(4) . . ?
C22 C23 Mo2 72.3(2) . . ?
C24 C23 Mo2 74.7(2) . . ?
C22 C23 H23 125.7 . . ?
C24 C23 H23 125.7 . . ?
Mo2 C23 H23 119.2 . . ?
C20 C24 C23 108.2(4) . . ?
C20 C24 Mo2 73.0(2) . . ?
C23 C24 Mo2 70.68(19) . . ?
C20 C24 H24 125.9 . . ?
C23 C24 H24 125.9 . . ?
Mo2 C24 H24 122.1 . . ?
C31 C30 C35 109.9(3) . . ?
C31 C30 P1 114.7(2) . . ?
C35 C30 P1 109.5(2) . . ?
C31 C30 H30 107.5 . . ?
C35 C30 H30 107.5 . . ?
P1 C30 H30 107.5 . . ?
C30 C31 C32 110.6(3) . . ?
C30 C31 H31A 109.5 . . ?
C32 C31 H31A 109.5 . . ?
C30 C31 H31B 109.5 . . ?
C32 C31 H31B 109.5 . . ?
H31A C31 H31B 108.1 . . ?
C33 C32 C31 111.4(3) . . ?
C33 C32 H32A 109.4 . . ?
C31 C32 H32A 109.4 . . ?
C33 C32 H32B 109.4 . . ?
C31 C32 H32B 109.4 . . ?
H32A C32 H32B 108 . . ?
C34 C33 C32 110.8(3) . . ?
C34 C33 H33A 109.5 . . ?
C32 C33 H33A 109.5 . . ?
C34 C33 H33B 109.5 . . ?
C32 C33 H33B 109.5 . . ?
H33A C33 H33B 108.1 . . ?
C33 C34 C35 111.7(3) . . ?
C33 C34 H34A 109.3 . . ?
C35 C34 H34A 109.3 . . ?
C33 C34 H34B 109.3 . . ?
C35 C34 H34B 109.3 . . ?
H34A C34 H34B 108 . . ?
C30 C35 C34 111.0(3) . . ?
C30 C35 H35A 109.4 . . ?
C34 C35 H35A 109.4 . . ?
C30 C35 H35B 109.4 . . ?
C34 C35 H35B 109.4 . . ?
H35A C35 H35B 108 . . ?
C41 C40 C45 110.8(3) . . ?
C41 C40 P1 113.5(2) . . ?
C45 C40 P1 111.1(2) . . ?
C41 C40 H40 107 . . ?
C45 C40 H40 107 . . ?
P1 C40 H40 107 . . ?
C40 C41 C42 110.7(3) . . ?
C40 C41 H41A 109.5 . . ?
C42 C41 H41A 109.5 . . ?
C40 C41 H41B 109.5 . . ?
C42 C41 H41B 109.5 . . ?
H41A C41 H41B 108.1 . . ?
C43 C42 C41 111.6(3) . . ?
C43 C42 H42A 109.3 . . ?
C41 C42 H42A 109.3 . . ?
C43 C42 H42B 109.3 . . ?
C41 C42 H42B 109.3 . . ?
H42A C42 H42B 108 . . ?
C44 C43 C42 111.2(3) . . ?
C44 C43 H43A 109.4 . . ?
C42 C43 H43A 109.4 . . ?
C44 C43 H43B 109.4 . . ?
C42 C43 H43B 109.4 . . ?
H43A C43 H43B 108 . . ?
C43 C44 C45 111.6(3) . . ?
C43 C44 H44A 109.3 . . ?
C45 C44 H44A 109.3 . . ?
C43 C44 H44B 109.3 . . ?
C45 C44 H44B 109.3 . . ?
H44A C44 H44B 108 . . ?
C44 C45 C40 110.3(3) . . ?
C44 C45 H45A 109.6 . . ?
C40 C45 H45A 109.6 . . ?
C44 C45 H45B 109.6 . . ?
C40 C45 H45B 109.6 . . ?
H45A C45 H45B 108.1 . . ?
C55 C50 C51 118.3(3) . . ?
C55 C50 P2 122.8(2) . . ?
C51 C50 P2 119.0(2) . . ?
C52 C51 C50 121.1(3) . . ?
C52 C51 H51 119.4 . . ?
C50 C51 H51 119.4 . . ?
C51 C52 C53 120.5(3) . . ?
C51 C52 H52 119.7 . . ?
C53 C52 H52 119.7 . . ?
C54 C53 C52 118.1(3) . . ?
C54 C53 C56 121.0(3) . . ?
C52 C53 C56 120.9(3) . . ?
C55 C54 C53 121.4(3) . . ?
C55 C54 H54 119.3 . . ?
C53 C54 H54 119.3 . . ?
C54 C55 C50 120.6(3) . . ?
C54 C55 H55 119.7 . . ?
C50 C55 H55 119.7 . . ?
C53 C56 H56A 109.5 . . ?
C53 C56 H56B 109.5 . . ?
H56A C56 H56B 109.5 . . ?
C53 C56 H56C 109.5 . . ?
H56A C56 H56C 109.5 . . ?
H56B C56 H56C 109.5 . . ?
C61 C60 C65 119.1(3) . . ?
C61 C60 P2 122.8(3) . . ?
C65 C60 P2 118.0(3) . . ?
C60 C61 C62 119.9(3) . . ?
C60 C61 H61 120.1 . . ?
C62 C61 H61 120.1 . . ?
C63 C62 C61 121.3(3) . . ?
C63 C62 H62 119.4 . . ?
C61 C62 H62 119.4 . . ?
C62 C63 C64 118.5(3) . . ?
C62 C63 C66 121.1(4) . . ?
C64 C63 C66 120.4(3) . . ?
C65 C64 C63 120.6(3) . . ?
C65 C64 H64 119.7 . . ?
C63 C64 H64 119.7 . . ?
C64 C65 C60 120.6(3) . . ?
C64 C65 H65 119.7 . . ?
C60 C65 H65 119.7 . . ?
C63 C66 H66A 109.5 . . ?
C63 C66 H66B 109.5 . . ?
H66A C66 H66B 109.5 . . ?
C63 C66 H66C 109.5 . . ?
H66A C66 H66C 109.5 . . ?
H66B C66 H66C 109.5 . . ?
C71 C70 C76 118.4(3) . . ?
C71 C70 P2 120.7(2) . . ?
C76 C70 P2 120.6(2) . . ?
C72 C71 C70 120.5(3) . . ?
C72 C71 H71 119.7 . . ?
C70 C71 H71 119.7 . . ?
C71 C72 C73 120.8(3) . . ?
C71 C72 H72 119.6 . . ?
C73 C72 H72 119.6 . . ?
C75 C73 C72 118.3(3) . . ?
C75 C73 C74 121.7(3) . . ?
C72 C73 C74 120.0(3) . . ?
C73 C74 H74A 109.5 . . ?
C73 C74 H74B 109.5 . . ?
H74A C74 H74B 109.5 . . ?
C73 C74 H74C 109.5 . . ?
H74A C74 H74C 109.5 . . ?
H74B C74 H74C 109.5 . . ?
C76 C75 C73 121.2(3) . . ?
C76 C75 H75 119.4 . . ?
C73 C75 H75 119.4 . . ?
C75 C76 C70 120.7(3) . . ?
C75 C76 H76 119.6 . . ?
C70 C76 H76 119.6 . . ?
F3 P3 F2 93.1(3) . . ?
F3 P3 F5 89.6(3) . . ?
F2 P3 F5 90.9(3) . . ?
F3 P3 F1 91.4(3) . . ?
F2 P3 F1 89.7(3) . . ?
F5 P3 F1 178.8(3) . . ?
F3 P3 F6 176.2(4) . . ?
F2 P3 F6 90.5(3) . . ?
F5 P3 F6 91.4(3) . . ?
F1 P3 F6 87.5(3) . . ?
F3 P3 F4 89.7(3) . . ?
F2 P3 F4 176.2(3) . . ?
F5 P3 F4 86.5(2) . . ?
F1 P3 F4 92.8(3) . . ?
F6 P3 F4 86.7(2) . . ?

loop_
_geom_bond_atom_site_label_1
_geom_bond_atom_site_label_2
_geom_bond_distance
_geom_bond_site_symmetry_2
_geom_bond_publ_flag
Mo1 C2 1.977(4) . ?
Mo1 C1 2.017(3) . ?
Mo1 C4 2.055(3) . ?
Mo1 C11 2.304(3) . ?
Mo1 C12 2.307(3) . ?
Mo1 C10 2.322(3) . ?
Mo1 C13 2.337(4) . ?
Mo1 C14 2.351(4) . ?
Mo1 Au1 2.8641(5) . ?
Mo1 Mo2 2.9865(6) . ?
Mo2 C3 1.967(3) . ?
Mo2 C4 2.041(3) . ?
Mo2 C22 2.307(4) . ?
Mo2 C21 2.311(4) . ?
Mo2 C23 2.315(3) . ?
Mo2 P1 2.3642(10) . ?
Mo2 C24 2.366(3) . ?
Mo2 C20 2.366(3) . ?
Mo2 Au1 2.7693(5) . ?
Au1 P2 2.3312(8) . ?
Au1 P1 2.3731(9) . ?
Au1 C4 2.530(3) . ?
P1 C40 1.847(3) . ?
P1 C30 1.854(3) . ?
P2 C50 1.807(3) . ?
P2 C70 1.814(3) . ?
P2 C60 1.819(3) . ?
C1 O1 1.144(4) . ?
C2 O2 1.151(4) . ?
C3 O3 1.155(4) . ?
C4 O4 1.322(4) . ?
C5 O4 1.453(4) . ?
C5 H5A 0.96 . ?
C5 H5B 0.96 . ?
C5 H5C 0.96 . ?
C10 C11 1.392(5) . ?
C10 C14 1.398(6) . ?
C10 H10 0.93 . ?
C11 C12 1.403(5) . ?
C11 H11 0.93 . ?
C12 C13 1.415(6) . ?
C12 H12 0.93 . ?
C13 C14 1.403(6) . ?
C13 H13 0.93 . ?
C14 H14 0.93 . ?
C20 C24 1.386(6) . ?
C20 C21 1.405(7) . ?
C20 H20 0.93 . ?
C21 C22 1.388(7) . ?
C21 H21 0.93 . ?
C22 C23 1.382(6) . ?
C22 H22 0.93 . ?
C23 C24 1.395(5) . ?
C23 H23 0.93 . ?
C24 H24 0.93 . ?
C30 C31 1.527(5) . ?
C30 C35 1.529(5) . ?
C30 H30 0.98 . ?
C31 C32 1.535(5) . ?
C31 H31A 0.97 . ?
C31 H31B 0.97 . ?
C32 C33 1.526(5) . ?
C32 H32A 0.97 . ?
C32 H32B 0.97 . ?
C33 C34 1.512(5) . ?
C33 H33A 0.97 . ?
C33 H33B 0.97 . ?
C34 C35 1.529(5) . ?
C34 H34A 0.97 . ?
C34 H34B 0.97 . ?
C35 H35A 0.97 . ?
C35 H35B 0.97 . ?
C40 C41 1.526(5) . ?
C40 C45 1.539(5) . ?
C40 H40 0.98 . ?
C41 C42 1.526(5) . ?
C41 H41A 0.97 . ?
C41 H41B 0.97 . ?
C42 C43 1.524(6) . ?
C42 H42A 0.97 . ?
C42 H42B 0.97 . ?
C43 C44 1.523(6) . ?
C43 H43A 0.97 . ?
C43 H43B 0.97 . ?
C44 C45 1.529(5) . ?
C44 H44A 0.97 . ?
C44 H44B 0.97 . ?
C45 H45A 0.97 . ?
C45 H45B 0.97 . ?
C50 C55 1.387(4) . ?
C50 C51 1.396(4) . ?
C51 C52 1.381(5) . ?
C51 H51 0.93 . ?
C52 C53 1.397(5) . ?
C52 H52 0.93 . ?
C53 C54 1.390(5) . ?
C53 C56 1.499(4) . ?
C54 C55 1.381(5) . ?
C54 H54 0.93 . ?
C55 H55 0.93 . ?
C56 H56A 0.96 . ?
C56 H56B 0.96 . ?
C56 H56C 0.96 . ?
C60 C61 1.383(5) . ?
C60 C65 1.395(5) . ?
C61 C62 1.397(5) . ?
C61 H61 0.93 . ?
C62 C63 1.385(5) . ?
C62 H62 0.93 . ?
C63 C64 1.390(5) . ?
C63 C66 1.507(5) . ?
C64 C65 1.386(5) . ?
C64 H64 0.93 . ?
C65 H65 0.93 . ?
C66 H66A 0.96 . ?
C66 H66B 0.96 . ?
C66 H66C 0.96 . ?
C70 C71 1.391(5) . ?
C70 C76 1.394(5) . ?
C71 C72 1.390(5) . ?
C71 H71 0.93 . ?
C72 C73 1.392(5) . ?
C72 H72 0.93 . ?
C73 C75 1.385(5) . ?
C73 C74 1.508(5) . ?
C74 H74A 0.96 . ?
C74 H74B 0.96 . ?
C74 H74C 0.96 . ?
C75 C76 1.381(5) . ?
C75 H75 0.93 . ?
C76 H76 0.93 . ?
P3 F3 1.517(4) . ?
P3 F2 1.531(4) . ?
P3 F5 1.551(4) . ?
P3 F1 1.556(4) . ?
P3 F6 1.568(4) . ?
P3 F4 1.608(4) . ?
